data_4127645
loop_
_publ_author_name
'Hoffman, Justin M.'
'Che, Xiaoyang'
'Sidhik, Siraj'
'Li, Xiaotong'
'Hadar, Ido'
'Blancon, Jean-Christophe'
'Yamaguchi, Hisato'
'Kepenekian, Mika\"el'
'Katan, Claudine'
'Even, Jacky'
'Stoumpos, Constantinos C.'
'Mohite, Aditya D.'
'Kanatzidis, Mercouri G.'

_publ_section_title
;
 From 2D to 1D Electronic Dimensionality in Halide Perovskites with
 Stepped and Flat Layers Using Propylammonium as a Spacer.
;
_journal_issue 27
_journal_name_full 'Journal of the American Chemical Society'
_journal_page_first 10661
_journal_page_last 10676
_journal_paper_doi 10.1021/jacs.9b02846
_journal_volume 141
_journal_year 2019
_chemical_formula_sum 'C24 H82 I18 N8 O Pb5'
_chemical_formula_weight 3819.2
_space_group_IT_number 13
_space_group_name_Hall '-P 2yc'
_space_group_name_H-M_alt 'P 1 2/c 1'
_symmetry_cell_setting monoclinic
_symmetry_Int_Tables_number 13
_symmetry_space_group_name_Hall '-P 2yc'
_symmetry_space_group_name_H-M 'P 1 2/c 1'
_cell_angle_alpha 90
_cell_angle_beta 94.4517(12)
_cell_angle_gamma 90
_cell_formula_units_Z 4
_cell_length_a 24.1035(5)
_cell_length_b 8.7980(2)
_cell_length_c 38.1538(8)
_cell_measurement_reflns_used 14606
_cell_measurement_temperature 293
_cell_measurement_theta_max 29.94
_cell_measurement_theta_min 0.85
_cell_volume 8066.6(3)
_diffrn_ambient_temperature 293
_diffrn_measured_fraction_theta_full 1
_diffrn_measured_fraction_theta_max 1
_diffrn_measurement_device 'four-circle diffractometer'
_diffrn_measurement_device_type 'Bruker CCD'
_diffrn_radiation_monochromator graphite
_diffrn_radiation_probe x-ray
_diffrn_radiation_source 'X-ray tube'
_diffrn_radiation_type 'Mo K\a'
_diffrn_radiation_wavelength 0.71073
_diffrn_reflns_av_R_equivalents 0.0604
_diffrn_reflns_av_unetI/netI 0.0229
_diffrn_reflns_limit_h_max 33
_diffrn_reflns_limit_h_min -33
_diffrn_reflns_limit_k_max 12
_diffrn_reflns_limit_k_min -12
_diffrn_reflns_limit_l_max 53
_diffrn_reflns_limit_l_min -53
_diffrn_reflns_number 350387
_diffrn_reflns_theta_full 29.94
_diffrn_reflns_theta_max 29.94
_diffrn_reflns_theta_min 0.85
_exptl_absorpt_coefficient_mu 17.314
_exptl_absorpt_correction_T_max 0.7460
_exptl_absorpt_correction_T_min 0.5184
_exptl_absorpt_correction_type numerical
_exptl_crystal_colour yellow
_exptl_crystal_density_diffrn 3.1448
_exptl_crystal_description needle
_exptl_crystal_F_000 6588
_exptl_crystal_size_max 0.108
_exptl_crystal_size_mid 0.101
_exptl_crystal_size_min 0.070
_refine_diff_density_max 2.70
_refine_diff_density_min -1.62
_refine_ls_extinction_method none
_refine_ls_hydrogen_treatment constr
_refine_ls_number_constraints 339
_refine_ls_number_restraints 40
_refine_ls_structure_factor_coef Fsqd
_refine_ls_weighting_details w=1/(\s^2^(I)+0.0004I^2^)
_refine_ls_weighting_scheme sigma
_reflns_threshold_expression I>3\s(I)
_cod_data_source_file ja9b02846_si_004.cif
_cod_data_source_block I
_cod_depositor_comments
;
The following automatic conversions were performed:

'_diffrn_radiation_probe' value 'X-ray' changed to 'x-ray' according
to
/home/data/users/saulius/crontab/automatic-downloads/current/ACS/lib/dictionaries/cif_core.dic
dictionary named 'cif_core.dic' version 2.4.2 from 2011-04-26.

Automatic conversion script
Id: cif_fix_values 4973 2017-02-22 13:04:09Z antanas 
;
_cod_original_formula_sum 'C24 H82 I18 N8 O1 Pb5'
_cod_database_code 4127645

loop_
_space_group_symop_id
_space_group_symop_operation_xyz
1 x,y,z
2 -x,y,-z+1/2
3 -x,-y,-z
4 x,-y,z+1/2

loop_
_atom_site_label
_atom_site_type_symbol
_atom_site_fract_x
_atom_site_fract_y
_atom_site_fract_z
_atom_site_adp_type
_atom_site_U_iso_or_equiv
_atom_site_site_symmetry_multiplicity
_atom_site_occupancy
_atom_site_calc_flag
Pb1 Pb 0.5 0.04332(6) 0.25 Uani 0.04603(19) 2 1 d
Pb2 Pb 0.869087(15) 0.51969(4) 0.059511(9) Uani 0.03890(13) 4 1 d
Pb3 Pb 0.671412(15) 0.03533(4) 0.023541(10) Uani 0.04251(13) 4 1 d
Pb4 Pb 0.630661(15) 0.03253(4) 0.190183(9) Uani 0.03825(13) 4 1 d
Pb5 Pb 0.827674(15) 0.51378(4) 0.225686(10) Uani 0.04298(14) 4 1 d
Pb6 Pb 0 0.5 0 Uani 0.0476(2) 2 1 d
I1 I 0.53584(3) 0.28672(8) 0.192907(19) Uani 0.0569(3) 4 1 d
I2 I 0.53776(3) 0.78284(8) 0.196809(19) Uani 0.0574(3) 4 1 d
I3 I 0.72704(3) 0.77662(8) 0.200329(19) Uani 0.0551(2) 4 1 d
I4 I 0.40714(3) 0.22781(8) -0.00133(2) Uani 0.0572(3) 4 1 d
I5 I 0.77269(3) 0.77505(8) 0.048753(19) Uani 0.0560(3) 4 1 d
I6 I 0.76864(3) 0.27821(8) 0.059331(18) Uani 0.0587(3) 4 1 d
I7 I 0.36854(3) 0.06665(10) 0.225749(18) Uani 0.0661(3) 4 1 d
I8 I 0.96283(3) 0.76908(8) 0.05104(2) Uani 0.0593(3) 4 1 d
I9 I 0.73071(3) 0.27422(8) 0.189567(19) Uani 0.0608(3) 4 1 d
I10 I 0.96391(3) 0.26793(8) 0.05962(2) Uani 0.0608(3) 4 1 d
I11 I 0.13101(3) 0.52785(10) 0.024284(19) Uani 0.0674(3) 4 1 d
I12 I 0.58200(3) 0.27281(8) 0.00605(2) Uani 0.0622(3) 4 1 d
I13 I 0.09005(3) 0.76788(8) 0.25096(2) Uani 0.0622(3) 4 1 d
I14 I 0.91410(3) 0.26759(8) 0.24242(2) Uani 0.0624(3) 4 1 d
I15 I 0.63481(4) 0.00317(10) 0.107055(19) Uani 0.0715(3) 4 1 d
I16 I 0.28092(4) 0.90661(10) 0.047197(19) Uani 0.0749(3) 4 1 d
I17 I 0.22105(4) 0.44877(10) 0.20416(2) Uani 0.0759(3) 4 1 d
I18 I 0.86505(4) 0.54366(11) 0.142486(19) Uani 0.0765(3) 4 1 d
C2c C 0.8926(9) -0.0948(19) -0.0936(3) Uiso 0.191(4) 4 1 d
C3a C 0.2846(7) 0.3790(11) 0.0483(3) Uiso 0.165(4) 4 1 d
C4c C 0.3931(9) 0.6137(17) 0.1554(3) Uiso 0.165(4) 4 1 d
C5a C 0.2015(8) 0.0286(14) 0.1942(3) Uiso 0.175(4) 4 1 d
N4 N 0.3660(7) 0.5062(14) 0.2483(3) Uiso 0.165(4) 4 1 d
Cyc C 0.9576(4) 0.025(2) 0.1521(4) Uiso 0.141(3) 4 1 d
Cxc C 0.5438(4) 0.509(2) 0.0983(4) Uiso 0.136(3) 4 1 d
Cxb C 0.5984(4) 0.5212(17) 0.1198(3) Uiso 0.136(3) 4 1 d
C4b C 0.3818(9) 0.5126(12) 0.1857(3) Uiso 0.165(4) 4 1 d
Cyb C 0.9029(5) 0.0146(18) 0.1306(3) Uiso 0.141(3) 4 1 d
N2 N 0.8666(7) 0.0510(18) -0.0033(3) Uiso 0.191(4) 4 1 d
C4a C 0.3770(7) 0.6074(11) 0.2179(3) Uiso 0.165(4) 4 1 d
C2b C 0.8836(10) 0.0190(13) -0.0653(3) Uiso 0.191(4) 4 1 d
C2a C 0.8778(8) -0.0623(12) -0.0313(3) Uiso 0.191(4) 4 1 d
Crc C 1.0005(8) 0.4774(19) -0.1944(4) Uiso 0.162(4) 4 1 d
Ns N 0.4972(6) 2.0209(14) -0.4435(3) Uiso 0.143(3) 4 1 d
Cya C 0.8563(5) 0.0222(18) 0.1544(3) Uiso 0.141(3) 4 1 d
Cxa C 0.6449(4) 0.5209(17) 0.0959(2) Uiso 0.136(3) 4 1 d
Crb C 0.9664(7) 0.5301(11) -0.1655(4) Uiso 0.162(4) 4 1 d
Csa C 0.4645(7) 2.0574(9) -0.4127(4) Uiso 0.143(3) 4 1 d
Csb C 0.4521(6) 1.9134(10) -0.3938(3) Uiso 0.143(3) 4 1 d
C5c C 0.2269(9) -0.1372(19) 0.1465(3) Uiso 0.175(4) 4 1 d
C5b C 0.2212(7) -0.1273(13) 0.1853(3) Uiso 0.175(4) 4 1 d
N3 N 0.2975(7) 0.5019(15) 0.0229(3) Uiso 0.165(4) 4 1 d
N5 N 0.2024(8) 0.0446(17) 0.2334(3) Uiso 0.175(4) 4 1 d
Ny N 0.8018(4) 0.0035(14) 0.1332(4) Uiso 0.141(3) 4 1 d
Nx N 0.6989(4) 0.5529(16) 0.1169(3) Uiso 0.136(3) 4 1 d
C3b C 0.2821(15) 0.4458(17) 0.0843(3) Uiso 0.43(2) 4 1 d
Cra C 0.9499(6) 0.3957(11) -0.1445(4) Uiso 0.162(4) 4 1 d
Csc C 0.4080(6) 1.9432(18) -0.3690(4) Uiso 0.143(3) 4 1 d
C3c C 0.2708(10) 0.322(2) 0.1098(3) Uiso 0.190(8) 4 1 d
Nr N 0.9068(7) 0.4432(16) -0.1203(4) Uiso 0.162(4) 4 1 d
H1c2c H 0.900957 -0.042521 -0.114631 Uiso 0.2288 4 1 d
H2c2c H 0.923029 -0.160232 -0.086013 Uiso 0.2288 4 1 d
H3c2c H 0.859453 -0.15439 -0.098242 Uiso 0.2288 4 1 d
H1c3a H 0.24928 0.333936 0.0409 Uiso 0.1974 4 1 d
H2c3a H 0.313054 0.302626 0.048793 Uiso 0.1974 4 1 d
H1c4c H 0.419009 0.564753 0.141188 Uiso 0.1974 4 1 d
H2c4c H 0.358934 0.632848 0.141406 Uiso 0.1974 4 1 d
H3c4c H 0.408491 0.708147 0.164146 Uiso 0.1974 4 1 d
H1c5a H 0.164283 0.043469 0.183993 Uiso 0.2099 4 1 d
H2c5a H 0.225664 0.103307 0.185179 Uiso 0.2099 4 1 d
H1cyc H 0.985417 -0.029411 0.14052 Uiso 0.1688 4 1 d
H2cyc H 0.968296 0.129586 0.154772 Uiso 0.1688 4 1 d
H3cyc H 0.953973 -0.018944 0.174898 Uiso 0.1688 4 1 d
H1cxc H 0.524279 0.420414 0.105337 Uiso 0.1632 4 1 d
H2cxc H 0.521791 0.597938 0.102044 Uiso 0.1632 4 1 d
H3cxc H 0.550281 0.501571 0.073904 Uiso 0.1632 4 1 d
H1cxb H 0.602593 0.436371 0.135643 Uiso 0.1632 4 1 d
H2cxb H 0.599407 0.614042 0.133115 Uiso 0.1632 4 1 d
H1c4b H 0.34767 0.458259 0.180257 Uiso 0.1974 4 1 d
H2c4b H 0.411825 0.441499 0.18978 Uiso 0.1974 4 1 d
H1cyb H 0.89967 0.097555 0.114272 Uiso 0.1688 4 1 d
H2cyb H 0.900973 -0.079884 0.118003 Uiso 0.1688 4 1 d
H1c4a H 0.346846 0.678123 0.213864 Uiso 0.1974 4 1 d
H2c4a H 0.411051 0.662085 0.22328 Uiso 0.1974 4 1 d
H1c2b H 0.914822 0.086918 -0.062732 Uiso 0.2288 4 1 d
H2c2b H 0.850339 0.076049 -0.071597 Uiso 0.2288 4 1 d
H1c2a H 0.911556 -0.116195 -0.024512 Uiso 0.2288 4 1 d
H2c2a H 0.847417 -0.133008 -0.034086 Uiso 0.2288 4 1 d
H1crc H 1.033229 0.426458 -0.184427 Uiso 0.1948 4 1 d
H2crc H 0.97892 0.40861 -0.209479 Uiso 0.1948 4 1 d
H3crc H 1.011179 0.563485 -0.207801 Uiso 0.1948 4 1 d
H1cya H 0.857068 0.118789 0.166159 Uiso 0.1688 4 1 d
H2cya H 0.860645 -0.057657 0.171598 Uiso 0.1688 4 1 d
H1cxa H 0.646864 0.423245 0.084856 Uiso 0.1632 4 1 d
H2cxa H 0.638277 0.597839 0.078261 Uiso 0.1632 4 1 d
H1crb H 0.933585 0.580706 -0.175451 Uiso 0.1948 4 1 d
H2crb H 0.987915 0.599162 -0.150444 Uiso 0.1948 4 1 d
H1csa H 0.485655 2.124386 -0.396992 Uiso 0.1721 4 1 d
H2csa H 0.430167 2.105778 -0.420889 Uiso 0.1721 4 1 d
H1csb H 0.485324 1.878121 -0.380767 Uiso 0.1721 4 1 d
H2csb H 0.439202 1.837376 -0.410526 Uiso 0.1721 4 1 d
H1c5c H 0.201083 -0.068435 0.13435 Uiso 0.2099 4 1 d
H2c5c H 0.264123 -0.110477 0.141656 Uiso 0.2099 4 1 d
H3c5c H 0.219014 -0.239143 0.138569 Uiso 0.2099 4 1 d
H1c5b H 0.194657 -0.201439 0.191879 Uiso 0.2099 4 1 d
H2c5b H 0.256574 -0.146693 0.197759 Uiso 0.2099 4 1 d
H1c3b H 0.252918 0.52007 0.083876 Uiso 0.5205 4 1 d
H2c3b H 0.317061 0.493463 0.091335 Uiso 0.5205 4 1 d
H1cra H 0.934807 0.317889 -0.160076 Uiso 0.1948 4 1 d
H2cra H 0.981948 0.35696 -0.130829 Uiso 0.1948 4 1 d
H1csc H 0.410313 1.867784 -0.350714 Uiso 0.1721 4 1 d
H2csc H 0.413561 2.042206 -0.358702 Uiso 0.1721 4 1 d
H3csc H 0.37203 1.93866 -0.381569 Uiso 0.1721 4 1 d
H1c3c H 0.25662 0.234326 0.097193 Uiso 0.2279 4 1 d
H2c3c H 0.304742 0.296086 0.12336 Uiso 0.2279 4 1 d
H3c3c H 0.243934 0.357014 0.125277 Uiso 0.2279 4 1 d
H1n4 H 0.347559 0.556464 0.263208 Uiso 0.1974 4 1 d
H2n4 H 0.346588 0.427943 0.240625 Uiso 0.1974 4 1 d
H3n4 H 0.397467 0.475503 0.25859 Uiso 0.1974 4 1 d
H1n2 H 0.895326 0.056479 0.011935 Uiso 0.2288 4 1 d
H2n2 H 0.860333 0.139806 -0.012837 Uiso 0.2288 4 1 d
H3n2 H 0.837595 0.022589 0.007282 Uiso 0.2288 4 1 d
H1ns H 0.482694 2.067755 -0.462086 Uiso 0.1721 4 1 d
H2ns H 0.531505 2.050588 -0.439059 Uiso 0.1721 4 1 d
H3ns H 0.496557 1.923363 -0.447205 Uiso 0.1721 4 1 d
H1n3 H 0.285309 0.475389 0.00171 Uiso 0.1974 4 1 d
H2n3 H 0.281474 0.585973 0.028549 Uiso 0.1974 4 1 d
H3n3 H 0.333361 0.515568 0.023681 Uiso 0.1974 4 1 d
H1n5 H 0.168408 0.049375 0.239569 Uiso 0.2099 4 1 d
H2n5 H 0.220104 0.127176 0.239972 Uiso 0.2099 4 1 d
H1ny H 0.789701 0.091967 0.125796 Uiso 0.1688 4 1 d
H2ny H 0.806263 -0.054936 0.115196 Uiso 0.1688 4 1 d
H3ny H 0.777651 -0.03749 0.146129 Uiso 0.1688 4 1 d
H1nx H 0.724207 0.489777 0.110774 Uiso 0.1632 4 1 d
H2nx H 0.709346 0.645568 0.112941 Uiso 0.1632 4 1 d
H3nx H 0.694489 0.54188 0.13918 Uiso 0.1632 4 1 d
H1nr H 0.897015 0.365111 -0.108253 Uiso 0.1948 4 1 d
H2nr H 0.920531 0.513199 -0.106059 Uiso 0.1948 4 1 d
H3nr H 0.877828 0.478988 -0.132666 Uiso 0.1948 4 1 d
O O 0.5 0.5 0.5 Uiso 3.1(3) 2 1 d

loop_
_atom_site_aniso_label
_atom_site_aniso_type_symbol
_atom_site_aniso_U_11
_atom_site_aniso_U_22
_atom_site_aniso_U_33
_atom_site_aniso_U_12
_atom_site_aniso_U_13
_atom_site_aniso_U_23
Pb1 Pb 0.0420(3) 0.0448(3) 0.0535(3) 0 0.0179(3) 0
Pb2 Pb 0.0355(2) 0.0405(2) 0.0414(2) -0.00059(15) 0.00751(17) -0.00123(15)
Pb3 Pb 0.0360(2) 0.0461(2) 0.0452(2) -0.00240(16) 0.00235(17) -0.00273(16)
Pb4 Pb 0.0350(2) 0.0401(2) 0.0402(2) -0.00032(15) 0.00699(16) -0.00104(15)
Pb5 Pb 0.0364(2) 0.0454(2) 0.0472(2) -0.00039(16) 0.00314(18) -0.00139(16)
Pb6 Pb 0.0422(3) 0.0463(3) 0.0565(4) 0.0016(2) 0.0181(3) 0.0017(2)
I1 I 0.0534(4) 0.0480(4) 0.0702(5) 0.0107(3) 0.0098(3) 0.0144(3)
I2 I 0.0523(4) 0.0470(4) 0.0745(5) -0.0136(3) 0.0157(4) -0.0131(3)
I3 I 0.0494(4) 0.0487(4) 0.0667(4) 0.0143(3) 0.0021(3) -0.0006(3)
I4 I 0.0469(4) 0.0478(4) 0.0760(5) -0.0060(3) -0.0010(3) -0.0088(3)
I5 I 0.0474(4) 0.0495(4) 0.0708(5) 0.0128(3) 0.0029(3) 0.0008(3)
I6 I 0.0581(4) 0.0543(4) 0.0634(4) -0.0229(3) 0.0035(3) -0.0050(3)
I7 I 0.0646(5) 0.0892(6) 0.0441(4) -0.0066(4) 0.0011(4) 0.0003(4)
I8 I 0.0531(4) 0.0461(4) 0.0802(5) -0.0113(3) 0.0151(4) -0.0120(3)
I9 I 0.0595(5) 0.0561(5) 0.0669(5) -0.0249(3) 0.0045(4) -0.0054(3)
I10 I 0.0569(4) 0.0511(4) 0.0752(5) 0.0139(3) 0.0095(4) 0.0172(3)
I11 I 0.0663(5) 0.0901(6) 0.0452(4) 0.0036(4) 0.0018(4) 0.0002(4)
I12 I 0.0463(4) 0.0517(4) 0.0876(5) 0.0066(3) -0.0012(4) -0.0030(4)
I13 I 0.0517(4) 0.0489(4) 0.0845(5) 0.0068(3) -0.0048(4) 0.0061(4)
I14 I 0.0463(4) 0.0495(4) 0.0914(6) 0.0072(3) 0.0048(4) 0.0023(4)
I15 I 0.0693(6) 0.1082(7) 0.0374(4) -0.0149(4) 0.0059(4) -0.0027(4)
I16 I 0.0792(6) 0.0967(6) 0.0512(4) -0.0031(5) 0.0212(4) -0.0072(4)
I17 I 0.0753(6) 0.1027(7) 0.0521(5) -0.0023(5) 0.0205(4) 0.0024(4)
I18 I 0.0740(6) 0.1174(7) 0.0387(4) -0.0164(5) 0.0083(4) -0.0044(4)

loop_
_atom_type_symbol
_atom_type_scat_dispersion_real
_atom_type_scat_dispersion_imag
_atom_type_scat_source
C 0.0033 0.0016 'International Tables Vol C tables 4.2.6.8 and 6.1.1.1'
H 0.0000 0.0000 'International Tables Vol C tables 4.2.6.8 and 6.1.1.1'
I -0.4742 1.8119 'International Tables Vol C tables 4.2.6.8 and 6.1.1.1'
N 0.0061 0.0033 'International Tables Vol C tables 4.2.6.8 and 6.1.1.1'
O 0.0106 0.0060 'International Tables Vol C tables 4.2.6.8 and 6.1.1.1'
Pb -3.3944 10.1111 'International Tables Vol C tables 4.2.6.8 and 6.1.1.1'

loop_
_geom_angle_atom_site_label_1
_geom_angle_atom_site_label_2
_geom_angle_atom_site_label_3
_geom_angle_site_symmetry_1
_geom_angle_site_symmetry_3
_geom_angle
I1 Pb1 I1 . 2_655 96.63(2)
I1 Pb1 I2 . 1_545 86.759(18)
I1 Pb1 I2 . 2_645 176.21(2)
I1 Pb1 I7 . . 94.16(2)
I1 Pb1 I7 . 2_655 80.977(19)
I1 Pb1 I2 2_655 1_545 176.21(2)
I1 Pb1 I2 2_655 2_645 86.759(18)
I1 Pb1 I7 2_655 . 80.977(19)
I1 Pb1 I7 2_655 2_655 94.16(2)
I2 Pb1 I2 1_545 2_645 89.90(2)
I2 Pb1 I7 1_545 . 100.499(19)
I2 Pb1 I7 1_545 2_655 84.693(19)
I2 Pb1 I7 2_645 . 84.693(19)
I2 Pb1 I7 2_645 2_655 100.499(19)
I7 Pb1 I7 . 2_655 172.73(3)
I5 Pb2 I6 . . 85.725(19)
I5 Pb2 I8 . . 90.968(19)
I5 Pb2 I10 . . 172.80(2)
I5 Pb2 I11 . 3_665 91.09(2)
I5 Pb2 I18 . . 90.17(2)
I6 Pb2 I8 . . 173.54(2)
I6 Pb2 I10 . . 94.62(2)
I6 Pb2 I11 . 3_665 88.26(2)
I6 Pb2 I18 . . 87.98(2)
I8 Pb2 I10 . . 87.97(2)
I8 Pb2 I11 . 3_665 86.25(2)
I8 Pb2 I18 . . 97.59(2)
I10 Pb2 I11 . 3_665 81.74(2)
I10 Pb2 I18 . . 97.02(2)
I11 Pb2 I18 3_665 . 175.93(3)
I4 Pb3 I6 3_655 . 169.17(2)
I4 Pb3 I12 3_655 . 92.65(2)
I4 Pb3 I15 3_655 . 89.80(2)
I4 Pb3 I16 3_655 3_665 98.53(2)
I6 Pb3 I12 . . 96.41(2)
I6 Pb3 I15 . . 84.01(2)
I6 Pb3 I16 . 3_665 87.41(2)
I12 Pb3 I15 . . 91.83(2)
I12 Pb3 I16 . 3_665 90.00(2)
I15 Pb3 I16 . 3_665 171.37(2)
I1 Pb4 I2 . 1_545 88.34(2)
I1 Pb4 I3 . 1_545 171.30(2)
I1 Pb4 I7 . 2_655 81.48(2)
I1 Pb4 I9 . . 94.35(2)
I1 Pb4 I15 . . 99.56(2)
I2 Pb4 I3 1_545 1_545 90.763(19)
I2 Pb4 I7 1_545 2_655 86.25(2)
I2 Pb4 I9 1_545 . 174.98(2)
I2 Pb4 I15 1_545 . 95.75(2)
I3 Pb4 I7 1_545 2_655 89.83(2)
I3 Pb4 I9 1_545 . 85.94(2)
I3 Pb4 I15 1_545 . 89.14(2)
I7 Pb4 I9 2_655 . 89.95(2)
I7 Pb4 I15 2_655 . 177.75(2)
I9 Pb4 I15 . . 87.99(2)
I9 Pb5 I13 . 2_655 170.74(2)
I9 Pb5 I14 . . 94.74(2)
I9 Pb5 I17 . 2_655 86.54(2)
I9 Pb5 I18 . . 83.75(2)
I13 Pb5 I14 2_655 . 92.36(2)
I13 Pb5 I17 2_655 2_655 99.51(2)
I13 Pb5 I18 2_655 . 90.15(2)
I14 Pb5 I17 . 2_655 89.22(2)
I14 Pb5 I18 . . 91.40(2)
I17 Pb5 I18 2_655 . 170.29(3)
I8 Pb6 I8 1_455 3_665 180.0(5)
I8 Pb6 I10 1_455 1_455 86.347(18)
I8 Pb6 I10 1_455 3_665 93.653(18)
I8 Pb6 I11 1_455 . 94.707(19)
I8 Pb6 I11 1_455 3_565 85.293(19)
I8 Pb6 I10 3_665 1_455 93.653(18)
I8 Pb6 I10 3_665 3_665 86.347(18)
I8 Pb6 I11 3_665 . 85.293(19)
I8 Pb6 I11 3_665 3_565 94.707(19)
I10 Pb6 I10 1_455 3_665 180.0(5)
I10 Pb6 I11 1_455 . 99.024(19)
I10 Pb6 I11 1_455 3_565 80.976(19)
I10 Pb6 I11 3_665 . 80.976(19)
I10 Pb6 I11 3_665 3_565 99.024(19)
I11 Pb6 I11 . 3_565 180.0(5)
Pb1 I1 Pb4 . . 77.722(18)
Pb1 I1 N4 . 2_655 97.47(19)
Pb4 I1 N4 . 2_655 87.7(2)
Pb1 I2 Pb4 1_565 1_565 78.088(17)
Pb4 I3 N5 1_565 2_665 85.8(3)
Pb4 I3 Ny 1_565 1_565 85.84(18)
Pb4 I3 Nx 1_565 . 100.51(18)
N5 I3 Ny 2_665 1_565 84.9(3)
N5 I3 Nx 2_665 . 159.9(3)
Ny I3 Nx 1_565 . 76.6(3)
Pb3 I4 Ns 3_655 2_634 82.6(2)
Pb3 I4 Ns 3_655 4_575 92.3(2)
Pb3 I4 N3 3_655 . 97.0(2)
Ns I4 Ns 2_634 4_575 71.7(3)
Ns I4 N3 2_634 . 159.3(3)
Ns I4 N3 4_575 . 128.9(3)
Pb2 I5 Ny . 1_565 100.12(17)
Pb2 I5 Nx . . 85.74(18)
Ny I5 Nx 1_565 . 76.0(3)
Pb2 I6 Pb3 . . 156.26(3)
Pb2 I6 Ny . . 107.91(17)
Pb2 I6 Nx . . 86.83(18)
Pb3 I6 Ny . . 89.79(18)
Pb3 I6 Nx . . 108.41(17)
Ny I6 Nx . . 93.1(3)
Pb1 I7 Pb4 . 2_655 77.255(17)
Pb2 I8 Pb6 . 1_655 77.803(17)
Pb4 I9 Pb5 . . 155.39(3)
Pb4 I9 N5 . 2_655 85.2(3)
Pb4 I9 Ny . . 87.70(18)
Pb4 I9 Nx . . 109.18(17)
Pb5 I9 N5 . 2_655 77.2(2)
Pb5 I9 Ny . . 107.60(17)
Pb5 I9 Nx . . 89.36(19)
N5 I9 Ny 2_655 . 85.4(3)
N5 I9 Nx 2_655 . 165.6(3)
Ny I9 Nx . . 93.9(3)
Pb2 I10 Pb6 . 1_655 77.965(17)
Pb2 I10 N2 . . 86.5(3)
Pb6 I10 N2 1_655 . 93.5(2)
Pb2 I11 Pb6 3_665 . 77.309(18)
Pb2 I11 N2 3_665 3_665 85.18(19)
Pb6 I11 N2 . 3_665 92.5(3)
Pb3 I12 Ns . 2_634 93.0(2)
Pb3 I12 N3 . 3_665 82.9(2)
Ns I12 N3 2_634 3_665 120.1(3)
Pb5 I13 N5 2_655 1_565 93.8(2)
Pb5 I14 N5 . 2_655 84.7(3)
Pb3 I15 Pb4 . . 163.68(3)
Pb3 I15 Ns . 4_575 78.6(2)
Pb4 I15 Ns . 4_575 115.2(2)
Pb3 I16 N2 3_665 3_665 89.8(2)
Pb3 I16 N3 3_665 . 83.4(2)
N2 I16 N3 3_665 . 95.7(3)
Pb5 I17 N4 2_655 . 89.4(2)
Pb5 I17 N5 2_655 . 81.6(2)
N4 I17 N5 . . 97.0(3)
Pb2 I18 Pb5 . . 163.99(3)
C2b C2c H1c2c . . 109.47
C2b C2c H2c2c . . 109.47
C2b C2c H3c2c . . 109.47
H1c2c C2c H2c2c . . 109.47
H1c2c C2c H3c2c . . 109.47
H2c2c C2c H3c2c . . 109.47
N3 C3a C3b . . 109.5(10)
N3 C3a H1c3a . . 109.47
N3 C3a H2c3a . . 109.47
C3b C3a H1c3a . . 109.47
C3b C3a H2c3a . . 109.47
H1c3a C3a H2c3a . . 109.47
C4b C4c H1c4c . . 109.47
C4b C4c H2c4c . . 109.47
C4b C4c H3c4c . . 109.47
H1c4c C4c H2c4c . . 109.47
H1c4c C4c H3c4c . . 109.47
H2c4c C4c H3c4c . . 109.47
C5b C5a N5 . . 109.5(11)
C5b C5a H1c5a . . 109.47
C5b C5a H2c5a . . 109.47
N5 C5a H1c5a . . 109.47
N5 C5a H2c5a . . 109.47
H1c5a C5a H2c5a . . 109.48
I1 N4 I17 2_655 . 136.7(4)
I1 N4 C4a 2_655 . 129.7(11)
I1 N4 H1n4 2_655 . 101.79
I1 N4 H2n4 2_655 . 95.33
I1 N4 H3n4 2_655 . 20.67
I17 N4 C4a . . 87.0(9)
I17 N4 H1n4 . . 81.87
I17 N4 H2n4 . . 44.99
I17 N4 H3n4 . . 154.2
C4a N4 H1n4 . . 109.47
C4a N4 H2n4 . . 109.47
C4a N4 H3n4 . . 109.47
H1n4 N4 H2n4 . . 109.47
H1n4 N4 H3n4 . . 109.47
H2n4 N4 H3n4 . . 109.47
Cyb Cyc H1cyc . . 109.47
Cyb Cyc H2cyc . . 109.47
Cyb Cyc H3cyc . . 109.47
H1cyc Cyc H2cyc . . 109.47
H1cyc Cyc H3cyc . . 109.47
H2cyc Cyc H3cyc . . 109.47
Cxb Cxc H1cxc . . 109.47
Cxb Cxc H2cxc . . 109.47
Cxb Cxc H3cxc . . 109.47
H1cxc Cxc H2cxc . . 109.47
H1cxc Cxc H3cxc . . 109.47
H2cxc Cxc H3cxc . . 109.47
Cxc Cxb Cxa . . 109.5(9)
Cxc Cxb H1cxb . . 109.47
Cxc Cxb H2cxb . . 109.47
Cxa Cxb H1cxb . . 109.47
Cxa Cxb H2cxb . . 109.47
H1cxb Cxb H2cxb . . 109.47
C4c C4b C4a . . 109.5(9)
C4c C4b H1c4b . . 109.47
C4c C4b H2c4b . . 109.47
C4a C4b H1c4b . . 109.47
C4a C4b H2c4b . . 109.47
H1c4b C4b H2c4b . . 109.48
Cyc Cyb Cya . . 109.5(9)
Cyc Cyb H1cyb . . 109.47
Cyc Cyb H2cyb . . 109.47
Cya Cyb H1cyb . . 109.47
Cya Cyb H2cyb . . 109.47
H1cyb Cyb H2cyb . . 109.47
I10 N2 I11 . 3_665 67.6(3)
I10 N2 I16 . 3_665 138.2(5)
I10 N2 C2a . . 131.0(12)
I10 N2 H1n2 . . 28.08
I10 N2 H2n2 . . 83.73
I10 N2 H3n2 . . 109.59
I11 N2 I16 3_665 3_665 80.9(3)
I11 N2 C2a 3_665 . 119.5(8)
I11 N2 H1n2 3_665 . 93.61
I11 N2 H2n2 3_665 . 16.15
I11 N2 H3n2 3_665 . 113.9
I16 N2 C2a 3_665 . 88.0(10)
I16 N2 H1n2 3_665 . 161.98
I16 N2 H2n2 3_665 . 66.71
I16 N2 H3n2 3_665 . 58.6
C2a N2 H1n2 . . 109.47
C2a N2 H2n2 . . 109.47
C2a N2 H3n2 . . 109.47
H1n2 N2 H2n2 . . 109.47
H1n2 N2 H3n2 . . 109.47
H2n2 N2 H3n2 . . 109.47
N4 C4a C4b . . 109.5(9)
N4 C4a H1c4a . . 109.47
N4 C4a H2c4a . . 109.47
C4b C4a H1c4a . . 109.47
C4b C4a H2c4a . . 109.47
H1c4a C4a H2c4a . . 109.47
C2c C2b C2a . . 109.5(10)
C2c C2b H1c2b . . 109.47
C2c C2b H2c2b . . 109.47
C2a C2b H1c2b . . 109.47
C2a C2b H2c2b . . 109.47
H1c2b C2b H2c2b . . 109.47
N2 C2a C2b . . 109.5(10)
N2 C2a H1c2a . . 109.47
N2 C2a H2c2a . . 109.47
C2b C2a H1c2a . . 109.47
C2b C2a H2c2a . . 109.47
H1c2a C2a H2c2a . . 109.47
Crb Crc H1crc . . 109.47
Crb Crc H2crc . . 109.47
Crb Crc H3crc . . 109.47
H1crc Crc H2crc . . 109.47
H1crc Crc H3crc . . 109.47
H2crc Crc H3crc . . 109.47
I4 Ns I4 2_674 4_574 108.3(3)
I4 Ns I12 2_674 2_674 69.6(2)
I4 Ns I15 2_674 4_574 75.8(3)
I4 Ns Csa 2_674 . 136.6(7)
I4 Ns H1ns 2_674 . 62.29
I4 Ns H2ns 2_674 . 48.89
I4 Ns H3ns 2_674 . 113.34
I4 Ns I12 4_574 2_674 73.6(2)
I4 Ns I15 4_574 4_574 137.5(4)
I4 Ns Csa 4_574 . 105.9(8)
I4 Ns H1ns 4_574 . 67.19
I4 Ns H2ns 4_574 . 143.09
I4 Ns H3ns 4_574 . 46.77
I12 Ns I15 2_674 4_574 140.3(4)
I12 Ns Csa 2_674 . 95.8(8)
I12 Ns H1ns 2_674 . 14.16
I12 Ns H2ns 2_674 . 112.5
I12 Ns H3ns 2_674 . 119.1
I15 Ns Csa 4_574 . 96.3(8)
I15 Ns H1ns 4_574 . 137.58
I15 Ns H2ns 4_574 . 28.3
I15 Ns H3ns 4_574 . 91.9
Csa Ns H1ns . . 109.47
Csa Ns H2ns . . 109.47
Csa Ns H3ns . . 109.47
H1ns Ns H2ns . . 109.47
H1ns Ns H3ns . . 109.47
H2ns Ns H3ns . . 109.47
Cyb Cya Ny . . 109.5(9)
Cyb Cya H1cya . . 109.47
Cyb Cya H2cya . . 109.47
Ny Cya H1cya . . 109.47
Ny Cya H2cya . . 109.47
H1cya Cya H2cya . . 109.47
Cxb Cxa Nx . . 109.5(9)
Cxb Cxa H1cxa . . 109.47
Cxb Cxa H2cxa . . 109.47
Nx Cxa H1cxa . . 109.47
Nx Cxa H2cxa . . 109.47
H1cxa Cxa H2cxa . . 109.47
Crc Crb Cra . . 109.5(11)
Crc Crb H1crb . . 109.47
Crc Crb H2crb . . 109.47
Cra Crb H1crb . . 109.47
Cra Crb H2crb . . 109.47
H1crb Crb H2crb . . 109.47
Ns Csa Csb . . 109.5(9)
Ns Csa H1csa . . 109.47
Ns Csa H2csa . . 109.47
Csb Csa H1csa . . 109.47
Csb Csa H2csa . . 109.47
H1csa Csa H2csa . . 109.47
Csa Csb Csc . . 109.5(10)
Csa Csb H1csb . . 109.47
Csa Csb H2csb . . 109.47
Csc Csb H1csb . . 109.47
Csc Csb H2csb . . 109.47
H1csb Csb H2csb . . 109.47
C5b C5c H1c5c . . 109.47
C5b C5c H2c5c . . 109.47
C5b C5c H3c5c . . 109.47
H1c5c C5c H2c5c . . 109.47
H1c5c C5c H3c5c . . 109.47
H2c5c C5c H3c5c . . 109.47
C5a C5b C5c . . 109.5(11)
C5a C5b H1c5b . . 109.47
C5a C5b H2c5b . . 109.47
C5c C5b H1c5b . . 109.47
C5c C5b H2c5b . . 109.47
H1c5b C5b H2c5b . . 109.47
I4 N3 I12 . 3_665 72.0(3)
I4 N3 I16 . . 140.5(5)
I4 N3 C3a . . 83.2(8)
I4 N3 H1n3 . . 78.05
I4 N3 H2n3 . . 160.88
I4 N3 H3n3 . . 51.72
I12 N3 I16 3_665 . 70.6(3)
I12 N3 C3a 3_665 . 140.9(11)
I12 N3 H1n3 3_665 . 94.73
I12 N3 H2n3 3_665 . 89.62
I12 N3 H3n3 3_665 . 31.63
I16 N3 C3a . . 119.9(8)
I16 N3 H1n3 . . 117.01
I16 N3 H2n3 . . 20.41
I16 N3 H3n3 . . 89.12
C3a N3 H1n3 . . 109.47
C3a N3 H2n3 . . 109.47
C3a N3 H3n3 . . 109.47
H1n3 N3 H2n3 . . 109.47
H1n3 N3 H3n3 . . 109.47
H2n3 N3 H3n3 . . 109.47
I3 N5 I9 2_645 2_655 70.9(2)
I3 N5 I13 2_645 1_545 76.6(3)
I3 N5 I14 2_645 2_655 119.3(4)
I3 N5 I17 2_645 . 137.1(5)
I3 N5 C5a 2_645 . 125.5(10)
I3 N5 H1n5 2_645 . 103.58
I3 N5 H2n5 2_645 . 98.25
I9 N5 I13 2_655 1_545 118.4(3)
I9 N5 I14 2_655 2_655 78.8(3)
I9 N5 I17 2_655 . 71.1(3)
I9 N5 C5a 2_655 . 142.1(10)
I9 N5 H1n5 2_655 . 96.7
I9 N5 H2n5 2_655 . 33.69
I13 N5 I14 1_545 2_655 73.7(3)
I13 N5 I17 1_545 . 140.6(5)
I13 N5 C5a 1_545 . 99.4(9)
I13 N5 H1n5 1_545 . 43.44
I13 N5 H2n5 1_545 . 146.99
I14 N5 I17 2_655 . 71.0(3)
I14 N5 C5a 2_655 . 110.8(10)
I14 N5 H1n5 2_655 . 30.27
I14 N5 H2n5 2_655 . 81.18
I17 N5 C5a . . 77.6(7)
I17 N5 H1n5 . . 99.84
I17 N5 H2n5 . . 39.54
C5a N5 H1n5 . . 109.47
C5a N5 H2n5 . . 109.47
H1n5 N5 H2n5 . . 109.47
I3 Ny I5 1_545 1_545 103.1(3)
I3 Ny I6 1_545 . 139.4(3)
I3 Ny I9 1_545 . 71.5(2)
I3 Ny Cya 1_545 . 97.7(7)
I3 Ny H1ny 1_545 . 121.51
I3 Ny H2ny 1_545 . 108.36
I3 Ny H3ny 1_545 . 13.8
I5 Ny I6 1_545 . 72.0(2)
I5 Ny I9 1_545 . 139.8(3)
I5 Ny Cya 1_545 . 127.6(8)
I5 Ny H1ny 1_545 . 99.45
I5 Ny H2ny 1_545 . 18.18
I5 Ny H3ny 1_545 . 100.09
I6 Ny I9 . . 86.6(3)
I6 Ny Cya . . 117.5(8)
I6 Ny H1ny . . 30.05
I6 Ny H2ny . . 79.71
I6 Ny H3ny . . 125.57
I9 Ny Cya . . 92.3(7)
I9 Ny H1ny . . 57.04
I9 Ny H2ny . . 157.83
I9 Ny H3ny . . 65.04
Cya Ny H1ny . . 109.47
Cya Ny H2ny . . 109.47
Cya Ny H3ny . . 109.47
H1ny Ny H2ny . . 109.47
H1ny Ny H3ny . . 109.47
H2ny Ny H3ny . . 109.47
I3 Nx I5 . . 104.3(3)
I3 Nx I6 . . 140.7(3)
I3 Nx I9 . . 72.7(2)
I3 Nx Cxa . . 129.9(8)
I3 Nx H1nx . . 118.55
I3 Nx H2nx . . 67.73
I3 Nx H3nx . . 42.19
I5 Nx I6 . . 71.1(2)
I5 Nx I9 . . 139.9(3)
I5 Nx Cxa . . 99.4(7)
I5 Nx H1nx . . 76.67
I5 Nx H2nx . . 40.76
I5 Nx H3nx . . 145.53
I6 Nx I9 . . 86.3(3)
I6 Nx Cxa . . 88.6(7)
I6 Nx H1nx . . 22.46
I6 Nx H2nx . . 110.69
I6 Nx H3nx . . 126.51
I9 Nx Cxa . . 113.1(8)
I9 Nx H1nx . . 70.92
I9 Nx H2nx . . 134.34
I9 Nx H3nx . . 40.16
Cxa Nx H1nx . . 109.47
Cxa Nx H2nx . . 109.47
Cxa Nx H3nx . . 109.47
H1nx Nx H2nx . . 109.47
H1nx Nx H3nx . . 109.47
H2nx Nx H3nx . . 109.47
C3a C3b C3c . . 109.5(12)
C3a C3b H1c3b . . 109.47
C3a C3b H2c3b . . 109.47
C3c C3b H1c3b . . 109.47
C3c C3b H2c3b . . 109.47
H1c3b C3b H2c3b . . 109.48
Crb Cra Nr . . 109.5(10)
Crb Cra H1cra . . 109.47
Crb Cra H2cra . . 109.47
Nr Cra H1cra . . 109.47
Nr Cra H2cra . . 109.47
H1cra Cra H2cra . . 109.47
Csb Csc H1csc . . 109.47
Csb Csc H2csc . . 109.47
Csb Csc H3csc . . 109.47
H1csc Csc H2csc . . 109.47
H1csc Csc H3csc . . 109.47
H2csc Csc H3csc . . 109.47
C3b C3c H1c3c . . 109.47
C3b C3c H2c3c . . 109.47
C3b C3c H3c3c . . 109.47
H1c3c C3c H2c3c . . 109.47
H1c3c C3c H3c3c . . 109.47
H2c3c C3c H3c3c . . 109.47
Cra Nr H1nr . . 109.47
Cra Nr H2nr . . 109.47
Cra Nr H3nr . . 109.47
H1nr Nr H2nr . . 109.47
H1nr Nr H3nr . . 109.47
H2nr Nr H3nr . . 109.47

loop_
_geom_bond_atom_site_label_1
_geom_bond_atom_site_label_2
_geom_bond_site_symmetry_2
_geom_bond_distance
Pb1 I1 . 3.2201(8)
Pb1 I1 2_655 3.2201(8)
Pb1 I2 1_545 3.2382(8)
Pb1 I2 2_645 3.2382(8)
Pb1 I7 . 3.2378(8)
Pb1 I7 2_655 3.2378(8)
Pb2 I5 . 3.2352(8)
Pb2 I6 . 3.2207(8)
Pb2 I8 . 3.1840(8)
Pb2 I10 . 3.1825(8)
Pb2 I11 3_665 3.2242(8)
Pb2 I18 . 3.1819(8)
Pb3 I4 3_655 3.0682(8)
Pb3 I6 . 3.3803(8)
Pb3 I12 . 3.0385(8)
Pb3 I15 . 3.3834(9)
Pb3 I16 3_665 3.0572(9)
Pb4 I1 . 3.2051(8)
Pb4 I2 1_545 3.1609(8)
Pb4 I3 1_545 3.2367(8)
Pb4 I7 2_655 3.2201(8)
Pb4 I9 . 3.2166(8)
Pb4 I15 . 3.1915(8)
Pb5 I9 . 3.3620(8)
Pb5 I13 2_655 3.0741(8)
Pb5 I14 . 3.0385(8)
Pb5 I17 2_655 3.0594(9)
Pb5 I18 . 3.3766(9)
Pb6 I8 1_455 3.2357(7)
Pb6 I8 3_665 3.2357(7)
Pb6 I10 1_455 3.2261(7)
Pb6 I10 3_665 3.2261(7)
Pb6 I11 . 3.2305(8)
Pb6 I11 3_565 3.2305(8)
I1 N4 2_655 3.680(14)
I3 N5 2_665 3.765(14)
I3 Ny 1_565 3.809(13)
I3 Nx . 3.759(13)
I4 Ns 2_634 3.716(14)
I4 Ns 4_575 3.692(13)
I4 N3 . 3.745(16)
I5 Ny 1_565 3.814(13)
I5 Nx . 3.803(13)
I6 Ny . 3.750(13)
I6 Nx . 3.750(13)
I9 N5 2_655 3.819(14)
I9 Ny . 3.716(13)
I9 Nx . 3.735(13)
I10 N2 . 3.746(15)
I11 N2 3_665 3.792(16)
I12 Ns 2_634 3.681(13)
I12 N3 3_665 3.752(16)
I13 N5 1_565 3.740(17)
I14 N5 2_655 3.603(17)
I15 Ns 4_575 3.710(14)
I16 N2 3_665 3.829(17)
I16 N3 . 3.709(13)
I17 N4 . 3.792(16)
I17 N5 . 3.765(15)
C2c C2b . 1.50(2)
C2c H1c2c . 0.96
C2c H2c2c . 0.96
C2c H3c2c . 0.96
C3a N3 . 1.500(17)
C3a C3b . 1.500(17)
C3a H1c3a . 0.96
C3a H2c3a . 0.96
C4c C4b . 1.500(18)
C4c H1c4c . 0.96
C4c H2c4c . 0.96
C4c H3c4c . 0.96
C5a C5b . 1.499(18)
C5a N5 . 1.499(17)
C5a H1c5a . 0.96
C5a H2c5a . 0.96
N4 C4a . 1.500(17)
N4 H1n4 . 0.87
N4 H2n4 . 0.87
N4 H3n4 . 0.87
Cyc Cyb . 1.500(16)
Cyc H1cyc . 0.96
Cyc H2cyc . 0.96
Cyc H3cyc . 0.96
Cxc Cxb . 1.500(16)
Cxc H1cxc . 0.96
Cxc H2cxc . 0.96
Cxc H3cxc . 0.96
Cxb Cxa . 1.500(15)
Cxb H1cxb . 0.96
Cxb H2cxb . 0.96
C4b C4a . 1.500(15)
C4b H1c4b . 0.96
C4b H2c4b . 0.96
Cyb Cya . 1.500(16)
Cyb H1cyb . 0.96
Cyb H2cyb . 0.96
N2 C2a . 1.500(19)
N2 H1n2 . 0.87
N2 H2n2 . 0.87
N2 H3n2 . 0.87
C4a H1c4a . 0.96
C4a H2c4a . 0.96
C2b C2a . 1.500(17)
C2b H1c2b . 0.96
C2b H2c2b . 0.96
C2a H1c2a . 0.96
C2a H2c2a . 0.96
Crc Crb . 1.50(2)
Crc H1crc . 0.96
Crc H2crc . 0.96
Crc H3crc . 0.96
Ns Csa . 1.50(2)
Ns H1ns . 0.87
Ns H2ns . 0.87
Ns H3ns . 0.87
Cya Ny . 1.500(15)
Cya H1cya . 0.96
Cya H2cya . 0.96
Cxa Nx . 1.500(15)
Cxa H1cxa . 0.96
Cxa H2cxa . 0.96
Crb Cra . 1.500(17)
Crb H1crb . 0.96
Crb H2crb . 0.96
Csa Csb . 1.500(15)
Csa H1csa . 0.96
Csa H2csa . 0.96
Csb Csc . 1.50(2)
Csb H1csb . 0.96
Csb H2csb . 0.96
C5c C5b . 1.500(18)
C5c H1c5c . 0.96
C5c H2c5c . 0.96
C5c H3c5c . 0.96
C5b H1c5b . 0.96
C5b H2c5b . 0.96
N3 H1n3 . 0.87
N3 H2n3 . 0.87
N3 H3n3 . 0.87
N5 H1n5 . 0.87
N5 H2n5 . 0.87
Ny H1ny . 0.87
Ny H2ny . 0.87
Ny H3ny . 0.87
Nx H1nx . 0.87
Nx H2nx . 0.87
Nx H3nx . 0.87
C3b C3c . 1.50(2)
C3b H1c3b . 0.96
C3b H2c3b . 0.96
Cra Nr . 1.50(2)
Cra H1cra . 0.96
Cra H2cra . 0.96
Csc H1csc . 0.96
Csc H2csc . 0.96
Csc H3csc . 0.96
C3c H1c3c . 0.96
C3c H2c3c . 0.96
C3c H3c3c . 0.96
Nr H1nr . 0.87
Nr H2nr . 0.87
Nr H3nr . 0.87
